data_7039707
loop_
_publ_author_name
'Zwettler, Niklas'
'Judmaier, Martina E.'
'Strohmeier, Lara'
'Belaj, Ferdinand'
'M\"osch-Zanetti, Nadia C'

_publ_section_title
;
 Oxygen activation and catalytic aerobic oxidation by Mo(iv)/(vi)
 complexes with functionalized iminophenolate ligands.
;
_journal_issue 37
_journal_name_full 'Dalton transactions (Cambridge, England : 2003)'
_journal_page_first 14549
_journal_page_last 14560
_journal_paper_doi 10.1039/c6dt01692h
_journal_volume 45
_journal_year 2016
_chemical_compound_source 'synthetical product'
_chemical_formula_moiety 'C42 H52 Mo N2 O5, C2 H3 N'
_chemical_formula_sum 'C44 H55 Mo N3 O5'
_chemical_formula_weight 801.85
_chemical_name_common bis(2,4-di-tert-butyl-6-[(E)-(3-(methoxy)propylimino)methyl]-pheno-lato-N,O)-dioxo-molybdenum(VI)
_chemical_name_systematic
bis(2,4-di-tert-butyl-6-[(E)-(3-(methoxy)propylimino)methyl]-pheno-lato-N,O)-dioxo-molybdenum(VI)
_space_group_crystal_system triclinic
_space_group_IT_number 2
_space_group_name_Hall '-P 1'
_space_group_name_H-M_alt 'P -1'
_symmetry_space_group_name_Hall '-P 1'
_symmetry_space_group_name_H-M 'P -1'
_atom_sites_solution_hydrogens geom
_atom_sites_solution_primary direct
_atom_sites_solution_secondary difmap
_audit_creation_method 'manual edited SHELXL-2014/6.cif file'
_audit_update_record
;
2016-04-22 deposited with the CCDC.
2016-06-27 downloaded from the CCDC.
;
_cell_angle_alpha 107.150(5)
_cell_angle_beta 104.487(6)
_cell_angle_gamma 98.883(6)
_cell_formula_units_Z 2
_cell_length_a 11.644(3)
_cell_length_b 13.947(3)
_cell_length_c 14.644(4)
_cell_measurement_reflns_used 9822
_cell_measurement_temperature 100(2)
_cell_measurement_theta_max 30.68
_cell_measurement_theta_min 2.64
_cell_volume 2132.2(9)
_computing_cell_refinement 'Bruker SAINT'
_computing_data_collection 'Bruker APEX2'
_computing_data_reduction 'Bruker SAINT'
_computing_molecular_graphics 'modified ORTEP (Johnson, 1965)'
_computing_publication_material 'SHELXL-2014/6 (Sheldrick, 2014)'
_computing_structure_refinement 'SHELXL-2014/6 (Sheldrick, 2014)'
_computing_structure_solution 'SHELXS-97 (Sheldrick, 2008)'
_diffrn_ambient_temperature 100(2)
_diffrn_measured_fraction_theta_full 0.999
_diffrn_measured_fraction_theta_max 0.999
_diffrn_measurement_device_type 'Bruker APEX-II CCD'
_diffrn_measurement_method '\f and \w scans'
_diffrn_radiation_monochromator 'multilayer monochromator'
_diffrn_radiation_source 'Incoatec microfocus sealed tube'
_diffrn_radiation_type MoK\a
_diffrn_radiation_wavelength 0.71073
_diffrn_reflns_av_R_equivalents 0.0568
_diffrn_reflns_av_unetI/netI 0.0479
_diffrn_reflns_Laue_measured_fraction_full 0.999
_diffrn_reflns_Laue_measured_fraction_max 0.999
_diffrn_reflns_limit_h_max 16
_diffrn_reflns_limit_h_min -16
_diffrn_reflns_limit_k_max 19
_diffrn_reflns_limit_k_min -17
_diffrn_reflns_limit_l_max 20
_diffrn_reflns_limit_l_min -20
_diffrn_reflns_number 57870
_diffrn_reflns_point_group_measured_fraction_full 0.999
_diffrn_reflns_point_group_measured_fraction_max 0.999
_diffrn_reflns_theta_full 30.00
_diffrn_reflns_theta_max 30.00
_diffrn_reflns_theta_min 2.51
_exptl_absorpt_coefficient_mu 0.353
_exptl_absorpt_correction_T_max 1.000
_exptl_absorpt_correction_T_min 0.723
_exptl_absorpt_correction_type multi-scan
_exptl_absorpt_process_details 'Bruker (2001). SADABS. Bruker AXS Inc., Madison, Wisconsin, USA.'
_exptl_crystal_colour orange
_exptl_crystal_density_diffrn 1.249
_exptl_crystal_description block
_exptl_crystal_F_000 844
_exptl_crystal_size_max 0.330
_exptl_crystal_size_mid 0.220
_exptl_crystal_size_min 0.170
_refine_diff_density_max 0.755
_refine_diff_density_min -0.994
_refine_diff_density_rms 0.080
_refine_ls_extinction_method none
_refine_ls_goodness_of_fit_ref 1.044
_refine_ls_hydrogen_treatment refU
_refine_ls_matrix_type full
_refine_ls_number_parameters 546
_refine_ls_number_reflns 12427
_refine_ls_number_restraints 17
_refine_ls_restrained_S_all 1.044
_refine_ls_R_factor_all 0.0503
_refine_ls_R_factor_gt 0.0368
_refine_ls_shift/su_max 0.002
_refine_ls_shift/su_mean 0.000
_refine_ls_structure_factor_coef Fsqd
_refine_ls_weighting_details 'w=1/[\s^2^(Fo^2^)+(0.0233P)^2^+2.2330P] where P=(Fo^2^+2Fc^2^)/3'
_refine_ls_weighting_scheme calc
_refine_ls_wR_factor_gt 0.0791
_refine_ls_wR_factor_ref 0.0855
_reflns_Friedel_coverage 0.000
_reflns_number_gt 10530
_reflns_number_total 12427
_reflns_threshold_expression 'I > 2\s(I)'
_cod_data_source_file c6dt01692h2.cif
_cod_data_source_block NZ350O2
_cod_depositor_comments 'Adding full bibliography for 7039702--7039708.cif.'
_cod_original_cell_volume 2132.3(9)
_cod_database_code 7039707
_shelx_space_group_comment
;
The symmetry employed for this shelxl refinement is uniquely defined
by the following loop, which should always be used as a source of
symmetry information in preference to the above space-group names.
They are only intended as comments.
;
_shelx_estimated_absorpt_t_min 0.892
_shelx_estimated_absorpt_t_max 0.942
_shelxl_version_number 2014/6

loop_
_space_group_symop_operation_xyz
'x, y, z'
'-x, -y, -z'

loop_
_atom_site_label
_atom_site_type_symbol
_atom_site_fract_x
_atom_site_fract_y
_atom_site_fract_z
_atom_site_U_iso_or_equiv
_atom_site_adp_type
_atom_site_occupancy
_atom_site_site_symmetry_order
_atom_site_calc_flag
_atom_site_refinement_flags_posn
_atom_site_refinement_flags_adp
_atom_site_refinement_flags_occupancy
_atom_site_disorder_assembly
_atom_site_disorder_group
Mo1 Mo 0.47142(2) 0.77998(2) 0.92614(2) 0.01038(4) Uani 1 1 d . . . . .
O1 O 0.54847(11) 0.89863(9) 0.93814(9) 0.0155(2) Uani 1 1 d . . . . .
O2 O 0.60158(12) 0.73426(10) 1.00283(10) 0.0188(3) Uani 1 1 d . . . . .
O3 O 0.52421(12) 0.77441(10) 1.05994(9) 0.0179(3) Uani 1 1 d . . . . .
O11 O 0.36989(11) 0.63244(9) 0.86627(9) 0.0121(2) Uani 1 1 d . . . . .
C11 C 0.33376(15) 0.56141(12) 0.77456(12) 0.0116(3) Uani 1 1 d . . . . .
C12 C 0.21717(16) 0.49015(13) 0.73426(13) 0.0123(3) Uani 1 1 d . . . . .
C13 C 0.19009(16) 0.41466(13) 0.63959(13) 0.0143(3) Uani 1 1 d . . . . .
H13 H 0.1120 0.3671 0.6121 0.023(3) Uiso 1 1 calc R U . . .
C14 C 0.27091(16) 0.40439(13) 0.58211(13) 0.0154(3) Uani 1 1 d D . . . .
C15 C 0.38293(16) 0.47567(13) 0.62253(13) 0.0157(3) Uani 1 1 d . . . . .
H15 H 0.4398 0.4711 0.5858 0.023(3) Uiso 1 1 calc R U . . .
C16 C 0.41487(15) 0.55482(13) 0.71675(13) 0.0136(3) Uani 1 1 d . . . . .
C17 C 0.53175(16) 0.62764(13) 0.74806(13) 0.0142(3) Uani 1 1 d . . . . .
H17 H 0.5867 0.6081 0.7118 0.023(3) Uiso 1 1 calc R U . . .
N1 N 0.57004(13) 0.71678(11) 0.82019(11) 0.0130(3) Uani 1 1 d . . . . .
C101 C 0.69146(16) 0.77622(13) 0.83745(13) 0.0152(3) Uani 1 1 d . . . . .
C102 C 0.79320(17) 0.74479(15) 0.87905(15) 0.0212(4) Uani 1 1 d . . . . .
H102 H 0.7841 0.6837 0.8957 0.035(3) Uiso 1 1 calc R U . . .
C103 C 0.90952(18) 0.80486(18) 0.89602(17) 0.0303(5) Uani 1 1 d . . . . .
H103 H 0.9801 0.7843 0.9244 0.035(3) Uiso 1 1 calc R U . . .
C104 C 0.92287(19) 0.89370(17) 0.87199(17) 0.0310(5) Uani 1 1 d . . . . .
H104 H 1.0024 0.9339 0.8839 0.035(3) Uiso 1 1 calc R U . . .
C105 C 0.82061(19) 0.92426(16) 0.83058(16) 0.0262(4) Uani 1 1 d . . . . .
H105 H 0.8300 0.9852 0.8138 0.035(3) Uiso 1 1 calc R U . . .
C106 C 0.70444(18) 0.86605(14) 0.81360(14) 0.0200(4) Uani 1 1 d . . . . .
H106 H 0.6341 0.8873 0.7859 0.035(3) Uiso 1 1 calc R U . . .
O21 O 0.34679(11) 0.77840(9) 0.79870(9) 0.0111(2) Uani 1 1 d . . . . .
C21 C 0.29378(14) 0.85231(12) 0.78484(12) 0.0096(3) Uani 1 1 d . . . . .
C22 C 0.25257(15) 0.85974(13) 0.68684(12) 0.0116(3) Uani 1 1 d . . . . .
C23 C 0.20074(16) 0.94149(13) 0.67969(13) 0.0140(3) Uani 1 1 d . . . . .
H23 H 0.1756 0.9480 0.6153 0.020(3) Uiso 1 1 calc R U . . .
C24 C 0.18237(16) 1.01593(13) 0.76082(13) 0.0134(3) Uani 1 1 d . . . . .
C25 C 0.21638(15) 1.00418(12) 0.85272(13) 0.0121(3) Uani 1 1 d . . . . .
H25 H 0.2037 1.0515 0.9087 0.020(3) Uiso 1 1 calc R U . . .
C26 C 0.27015(14) 0.92265(12) 0.86568(12) 0.0098(3) Uani 1 1 d . . . . .
C27 C 0.28600(15) 0.90839(12) 0.96047(12) 0.0109(3) Uani 1 1 d . . . . .
H27 H 0.2492 0.9484 1.0040 0.020(3) Uiso 1 1 calc R U . . .
N2 N 0.34444(13) 0.84746(11) 0.99451(10) 0.0120(3) Uani 1 1 d . . . . .
C201 C 0.34050(19) 0.84660(18) 1.09222(15) 0.0134(4) Uani 0.906(2) 1 d . . P A 1
C202 C 0.2433(2) 0.7794(2) 1.0976(2) 0.0230(5) Uani 0.906(2) 1 d . . P A 1
H202 H 0.1811 0.7338 1.0381 0.044(4) Uiso 0.906(2) 1 calc R U P A 1
C203 C 0.2387(3) 0.7802(2) 1.1922(2) 0.0363(7) Uani 0.906(2) 1 d . . P A 1
H203 H 0.1719 0.7359 1.1975 0.044(4) Uiso 0.906(2) 1 calc R U P A 1
C204 C 0.3314(3) 0.8457(2) 1.2788(2) 0.0402(7) Uani 0.906(2) 1 d . . P A 1
H204 H 0.3280 0.8456 1.3429 0.044(4) Uiso 0.906(2) 1 calc R U P A 1
C205 C 0.4288(3) 0.9109(2) 1.27192(18) 0.0339(6) Uani 0.906(2) 1 d . . P A 1
H205 H 0.4922 0.9551 1.3313 0.044(4) Uiso 0.906(2) 1 calc R U P A 1
C206 C 0.4340(2) 0.91215(16) 1.17840(16) 0.0219(5) Uani 0.906(2) 1 d . . P A 1
H206 H 0.5004 0.9571 1.1734 0.044(4) Uiso 0.906(2) 1 calc R U P A 1
C701 C 0.3058(19) 0.8382(16) 1.0831(10) 0.0134(4) Uani 0.094(2) 1 d G . P A 4
C702 C 0.214(2) 0.7599(16) 1.0810(13) 0.0230(5) Uani 0.094(2) 1 d G . P A 4
H702 H 0.1684 0.7061 1.0191 0.044(4) Uiso 0.094(2) 1 calc R U P A 4
C703 C 0.1903(19) 0.7602(15) 1.1694(17) 0.0363(7) Uani 0.094(2) 1 d G . P A 4
H703 H 0.1278 0.7067 1.1679 0.044(4) Uiso 0.094(2) 1 calc R U P A 4
C704 C 0.258(2) 0.8389(16) 1.2599(13) 0.0402(7) Uani 0.094(2) 1 d G . P A 4
H704 H 0.2411 0.8392 1.3203 0.044(4) Uiso 0.094(2) 1 calc R U P A 4
C705 C 0.3490(19) 0.9172(12) 1.2620(10) 0.0339(6) Uani 0.094(2) 1 d G . P A 4
H705 H 0.3950 0.9710 1.3238 0.044(4) Uiso 0.094(2) 1 calc R U P A 4
C706 C 0.3731(16) 0.9169(12) 1.1736(12) 0.0219(5) Uani 0.094(2) 1 d G . P A 4
H706 H 0.4356 0.9704 1.1751 0.044(4) Uiso 0.094(2) 1 calc R U P A 4
C31 C 0.12350(17) 0.49813(13) 0.79200(13) 0.0160(3) Uani 1 1 d . . . . .
C32 C 0.00272(18) 0.41525(15) 0.73321(15) 0.0226(4) Uani 1 1 d . . . . .
H321 H -0.0321 0.4225 0.6681 0.028(2) Uiso 1 1 calc R U . . .
H322 H -0.0550 0.4241 0.7717 0.028(2) Uiso 1 1 calc R U . . .
H323 H 0.0183 0.3463 0.7223 0.028(2) Uiso 1 1 calc R U . . .
C33 C 0.1757(2) 0.48517(16) 0.89399(15) 0.0259(4) Uani 1 1 d . . . . .
H331 H 0.1956 0.4177 0.8827 0.028(2) Uiso 1 1 calc R U . . .
H332 H 0.1147 0.4891 0.9296 0.028(2) Uiso 1 1 calc R U . . .
H333 H 0.2499 0.5404 0.9345 0.028(2) Uiso 1 1 calc R U . . .
C34 C 0.09227(18) 0.60426(14) 0.80813(16) 0.0224(4) Uani 1 1 d . . . . .
H341 H 0.1666 0.6596 0.8478 0.028(2) Uiso 1 1 calc R U . . .
H342 H 0.0316 0.6092 0.8441 0.028(2) Uiso 1 1 calc R U . . .
H343 H 0.0588 0.6114 0.7427 0.028(2) Uiso 1 1 calc R U . . .
C35 C 0.2378(3) 0.3224(3) 0.4769(2) 0.0230(6) Uani 0.906(2) 1 d . . P A 1
C36 C 0.1273(6) 0.2357(3) 0.4562(5) 0.0271(7) Uani 0.906(2) 1 d . . P A 1
H361 H 0.1434 0.2044 0.5084 0.067(4) Uiso 0.906(2) 1 calc R U P A 1
H362 H 0.1121 0.1829 0.3903 0.067(4) Uiso 0.906(2) 1 calc R U P A 1
H363 H 0.0554 0.2639 0.4565 0.067(4) Uiso 0.906(2) 1 calc R U P A 1
C37 C 0.2062(4) 0.3748(4) 0.3987(3) 0.0532(13) Uani 0.906(2) 1 d . . P A 1
H371 H 0.1855 0.3237 0.3310 0.067(4) Uiso 0.906(2) 1 calc R U P A 1
H372 H 0.2767 0.4303 0.4101 0.067(4) Uiso 0.906(2) 1 calc R U P A 1
H373 H 0.1361 0.4041 0.4051 0.067(4) Uiso 0.906(2) 1 calc R U P A 1
C38 C 0.3444(3) 0.2736(3) 0.4672(3) 0.0678(15) Uani 0.906(2) 1 d . . P A 1
H381 H 0.3634 0.2409 0.5181 0.067(4) Uiso 0.906(2) 1 calc R U P A 1
H382 H 0.4162 0.3272 0.4774 0.067(4) Uiso 0.906(2) 1 calc R U P A 1
H383 H 0.3222 0.2212 0.4000 0.067(4) Uiso 0.906(2) 1 calc R U P A 1
C85 C 0.218(3) 0.321(3) 0.4772(16) 0.0230(6) Uani 0.094(2) 1 d D . P A 4
C86 C 0.124(6) 0.218(3) 0.446(6) 0.0271(7) Uani 0.094(2) 1 d D . P A 4
H861 H 0.0578 0.2296 0.4741 0.067(4) Uiso 0.094(2) 1 calc R U P A 4
H862 H 0.0909 0.1891 0.3721 0.067(4) Uiso 0.094(2) 1 calc R U P A 4
H863 H 0.1641 0.1698 0.4704 0.067(4) Uiso 0.094(2) 1 calc R U P A 4
C87 C 0.169(5) 0.375(4) 0.404(4) 0.0532(13) Uani 0.094(2) 1 d D . P A 4
H871 H 0.0923 0.3913 0.4120 0.067(4) Uiso 0.094(2) 1 calc R U P A 4
H872 H 0.2293 0.4391 0.4181 0.067(4) Uiso 0.094(2) 1 calc R U P A 4
H873 H 0.1537 0.3290 0.3348 0.067(4) Uiso 0.094(2) 1 calc R U P A 4
C88 C 0.327(3) 0.314(3) 0.437(3) 0.0678(15) Uani 0.094(2) 1 d D . P A 4
H881 H 0.3822 0.3826 0.4608 0.067(4) Uiso 0.094(2) 1 calc R U P A 4
H882 H 0.3707 0.2672 0.4619 0.067(4) Uiso 0.094(2) 1 calc R U P A 4
H883 H 0.2975 0.2865 0.3636 0.067(4) Uiso 0.094(2) 1 calc R U P A 4
C41 C 0.26471(16) 0.78028(13) 0.59376(12) 0.0136(3) Uani 1 1 d . . . . .
C42 C 0.21156(18) 0.80275(15) 0.49735(13) 0.0195(4) Uani 1 1 d . . . . .
H421 H 0.1245 0.8003 0.4866 0.027(2) Uiso 1 1 calc R U . . .
H422 H 0.2211 0.7506 0.4399 0.027(2) Uiso 1 1 calc R U . . .
H423 H 0.2552 0.8717 0.5040 0.027(2) Uiso 1 1 calc R U . . .
C43 C 0.40033(17) 0.78230(16) 0.60582(14) 0.0218(4) Uani 1 1 d . . . . .
H431 H 0.4445 0.8515 0.6137 0.027(2) Uiso 1 1 calc R U . . .
H432 H 0.4067 0.7313 0.5460 0.027(2) Uiso 1 1 calc R U . . .
H433 H 0.4361 0.7654 0.6654 0.027(2) Uiso 1 1 calc R U . . .
C44 C 0.19501(17) 0.67064(14) 0.57889(13) 0.0178(4) Uani 1 1 d . . . . .
H441 H 0.2286 0.6532 0.6386 0.027(2) Uiso 1 1 calc R U . . .
H442 H 0.2041 0.6205 0.5198 0.027(2) Uiso 1 1 calc R U . . .
H443 H 0.1081 0.6685 0.5688 0.027(2) Uiso 1 1 calc R U . . .
C45 C 0.12834(17) 1.10516(14) 0.74343(14) 0.0179(4) Uani 1 1 d . . . . .
C46 C 0.10149(18) 1.16935(14) 0.83683(14) 0.0208(4) Uani 1 1 d . . . . .
H461 H 0.0447 1.1244 0.8550 0.033(2) Uiso 1 1 calc R U . . .
H462 H 0.0647 1.2240 0.8223 0.033(2) Uiso 1 1 calc R U . . .
H463 H 0.1780 1.2007 0.8929 0.033(2) Uiso 1 1 calc R U . . .
C47 C 0.2218(2) 1.17577(16) 0.71872(17) 0.0284(5) Uani 1 1 d . . . . .
H471 H 0.2987 1.2020 0.7745 0.033(2) Uiso 1 1 calc R U . . .
H472 H 0.1896 1.2341 0.7087 0.033(2) Uiso 1 1 calc R U . . .
H473 H 0.2367 1.1363 0.6572 0.033(2) Uiso 1 1 calc R U . . .
C48 C 0.0072(2) 1.06269(16) 0.65583(16) 0.0285(5) Uani 1 1 d . . . . .
H481 H 0.0222 1.0231 0.5944 0.033(2) Uiso 1 1 calc R U . . .
H482 H -0.0259 1.1205 0.6454 0.033(2) Uiso 1 1 calc R U . . .
H483 H -0.0517 1.0175 0.6720 0.033(2) Uiso 1 1 calc R U . . .
N51 N 0.7135(7) 0.4727(8) 0.7911(10) 0.0519(14) Uani 0.315(3) 1 d D . P B 1
C51 C 0.6401(9) 0.4446(9) 0.8207(11) 0.0519(14) Uani 0.315(3) 1 d D . P B 1
C52 C 0.5343(8) 0.4076(8) 0.8474(11) 0.0519(14) Uani 0.315(3) 1 d D . P B 1
H521 H 0.5234 0.4640 0.9006 0.052(10) Uiso 0.315(3) 1 calc R U P B 1
H522 H 0.5467 0.3504 0.8716 0.052(10) Uiso 0.315(3) 1 calc R U P B 1
H523 H 0.4612 0.3833 0.7881 0.052(10) Uiso 0.315(3) 1 calc R U P B 1
N53 N 0.7074(8) 0.4732(8) 0.8306(9) 0.0519(14) Uani 0.296(3) 1 d D . P C 2
C53 C 0.6269(9) 0.4604(9) 0.8588(11) 0.0519(14) Uani 0.296(3) 1 d D . P C 2
C54 C 0.5323(8) 0.4530(8) 0.9065(10) 0.0519(14) Uani 0.296(3) 1 d D . P C 2
H541 H 0.5327 0.5224 0.9483 0.052(10) Uiso 0.296(3) 1 calc R U P C 2
H542 H 0.5481 0.4105 0.9488 0.052(10) Uiso 0.296(3) 1 calc R U P C 2
H543 H 0.4523 0.4209 0.8548 0.052(10) Uiso 0.296(3) 1 calc R U P C 2
N55 N 0.6767(7) 0.4260(7) 0.7136(8) 0.0519(14) Uani 0.295(3) 1 d D . P D 3
C55 C 0.6222(9) 0.4084(9) 0.7629(10) 0.0519(14) Uani 0.295(3) 1 d D . P D 3
C56 C 0.5443(9) 0.3744(8) 0.8166(10) 0.0519(14) Uani 0.295(3) 1 d D . P D 3
H561 H 0.4585 0.3547 0.7745 0.052(10) Uiso 0.295(3) 1 calc R U P D 3
H562 H 0.5558 0.4309 0.8792 0.052(10) Uiso 0.295(3) 1 calc R U P D 3
H563 H 0.5661 0.3146 0.8322 0.052(10) Uiso 0.295(3) 1 calc R U P D 3
N57 N 0.4174(18) 0.0730(12) 0.5279(13) 0.029(3) Uani 0.094(2) 1 d D . P A 4
C57 C 0.447(2) 0.1486(13) 0.5925(15) 0.029(3) Uani 0.094(2) 1 d D . P A 4
C58 C 0.487(2) 0.2486(13) 0.6731(15) 0.029(3) Uani 0.094(2) 1 d D . P A 4
H581 H 0.5726 0.2796 0.6830 0.052(10) Uiso 0.094(2) 1 calc R U P A 4
H582 H 0.4794 0.2394 0.7354 0.052(10) Uiso 0.094(2) 1 calc R U P A 4
H583 H 0.4360 0.2941 0.6554 0.052(10) Uiso 0.094(2) 1 calc R U P A 4

loop_
_atom_site_aniso_label
_atom_site_aniso_U_11
_atom_site_aniso_U_22
_atom_site_aniso_U_33
_atom_site_aniso_U_23
_atom_site_aniso_U_13
_atom_site_aniso_U_12
Mo1 0.01078(7) 0.00789(6) 0.00936(7) 0.00126(5) 0.00022(5) 0.00185(5)
O1 0.0151(6) 0.0117(6) 0.0155(6) 0.0005(5) 0.0040(5) 0.0016(5)
O2 0.0166(6) 0.0202(6) 0.0170(6) 0.0050(5) -0.0003(5) 0.0093(5)
O3 0.0210(7) 0.0190(6) 0.0120(6) 0.0046(5) 0.0009(5) 0.0088(5)
O11 0.0142(6) 0.0078(5) 0.0109(5) 0.0012(4) 0.0009(4) 0.0021(4)
C11 0.0131(8) 0.0079(7) 0.0125(7) 0.0031(6) 0.0013(6) 0.0041(6)
C12 0.0137(8) 0.0098(7) 0.0127(8) 0.0034(6) 0.0028(6) 0.0037(6)
C13 0.0128(8) 0.0114(7) 0.0157(8) 0.0024(6) 0.0034(6) 0.0013(6)
C14 0.0141(8) 0.0137(8) 0.0138(8) -0.0010(6) 0.0031(6) 0.0038(6)
C15 0.0131(8) 0.0150(8) 0.0163(8) 0.0008(6) 0.0051(7) 0.0040(6)
C16 0.0112(8) 0.0113(7) 0.0146(8) 0.0011(6) 0.0016(6) 0.0032(6)
C17 0.0117(8) 0.0136(8) 0.0149(8) 0.0018(6) 0.0029(6) 0.0047(6)
N1 0.0089(6) 0.0109(6) 0.0152(7) 0.0015(5) 0.0009(5) 0.0018(5)
C101 0.0125(8) 0.0132(8) 0.0138(8) -0.0023(6) 0.0039(6) 0.0007(6)
C102 0.0146(9) 0.0209(9) 0.0218(9) 0.0011(7) 0.0029(7) 0.0042(7)
C103 0.0106(9) 0.0346(12) 0.0340(12) -0.0011(9) 0.0031(8) 0.0046(8)
C104 0.0153(9) 0.0292(11) 0.0340(12) -0.0073(9) 0.0122(9) -0.0068(8)
C105 0.0258(10) 0.0198(9) 0.0262(10) -0.0006(8) 0.0129(8) -0.0041(8)
C106 0.0179(9) 0.0173(8) 0.0199(9) 0.0018(7) 0.0056(7) 0.0005(7)
O21 0.0116(6) 0.0103(5) 0.0100(5) 0.0023(4) 0.0018(4) 0.0043(4)
C21 0.0074(7) 0.0090(7) 0.0104(7) 0.0030(6) 0.0013(6) -0.0001(5)
C22 0.0100(7) 0.0122(7) 0.0107(7) 0.0036(6) 0.0016(6) 0.0006(6)
C23 0.0144(8) 0.0149(8) 0.0117(8) 0.0062(6) 0.0011(6) 0.0021(6)
C24 0.0126(8) 0.0112(7) 0.0150(8) 0.0053(6) 0.0014(6) 0.0025(6)
C25 0.0104(7) 0.0095(7) 0.0138(8) 0.0023(6) 0.0021(6) 0.0018(6)
C26 0.0078(7) 0.0095(7) 0.0110(7) 0.0036(6) 0.0014(6) 0.0017(6)
C27 0.0106(7) 0.0092(7) 0.0112(7) 0.0023(6) 0.0030(6) 0.0010(6)
N2 0.0171(7) 0.0090(6) 0.0098(6) 0.0031(5) 0.0041(5) 0.0032(5)
C201 0.0204(12) 0.0120(8) 0.0126(8) 0.0067(7) 0.0083(8) 0.0073(9)
C202 0.0243(14) 0.0249(13) 0.0270(12) 0.0143(10) 0.0134(10) 0.0069(9)
C203 0.0455(18) 0.0398(15) 0.0430(17) 0.0270(14) 0.0309(15) 0.0124(13)
C204 0.068(2) 0.0436(15) 0.0238(13) 0.0190(11) 0.0273(14) 0.0187(16)
C205 0.0549(18) 0.0319(13) 0.0144(10) 0.0080(9) 0.0102(11) 0.0108(12)
C206 0.0335(13) 0.0172(9) 0.0144(9) 0.0058(7) 0.0075(9) 0.0045(9)
C701 0.0204(12) 0.0120(8) 0.0126(8) 0.0067(7) 0.0083(8) 0.0073(9)
C702 0.0243(14) 0.0249(13) 0.0270(12) 0.0143(10) 0.0134(10) 0.0069(9)
C703 0.0455(18) 0.0398(15) 0.0430(17) 0.0270(14) 0.0309(15) 0.0124(13)
C704 0.068(2) 0.0436(15) 0.0238(13) 0.0190(11) 0.0273(14) 0.0187(16)
C705 0.0549(18) 0.0319(13) 0.0144(10) 0.0080(9) 0.0102(11) 0.0108(12)
C706 0.0335(13) 0.0172(9) 0.0144(9) 0.0058(7) 0.0075(9) 0.0045(9)
C31 0.0182(9) 0.0107(7) 0.0166(8) 0.0008(6) 0.0082(7) -0.0002(6)
C32 0.0199(9) 0.0178(9) 0.0249(10) -0.0003(7) 0.0119(8) -0.0025(7)
C33 0.0358(12) 0.0204(9) 0.0168(9) 0.0043(7) 0.0092(8) -0.0038(8)
C34 0.0193(9) 0.0148(8) 0.0316(11) 0.0014(8) 0.0133(8) 0.0042(7)
C35 0.0145(14) 0.0242(10) 0.0177(9) -0.0070(7) 0.0054(8) -0.0026(10)
C36 0.0341(12) 0.0137(17) 0.0200(19) -0.0067(15) 0.0066(13) -0.0045(14)
C37 0.083(4) 0.0396(15) 0.0157(12) -0.0004(10) 0.0134(18) -0.021(2)
C38 0.0240(15) 0.069(3) 0.064(3) -0.0336(19) 0.0005(15) 0.0155(15)
C85 0.0145(14) 0.0242(10) 0.0177(9) -0.0070(7) 0.0054(8) -0.0026(10)
C86 0.0341(12) 0.0137(17) 0.0200(19) -0.0067(15) 0.0066(13) -0.0045(14)
C87 0.083(4) 0.0396(15) 0.0157(12) -0.0004(10) 0.0134(18) -0.021(2)
C88 0.0240(15) 0.069(3) 0.064(3) -0.0336(19) 0.0005(15) 0.0155(15)
C41 0.0147(8) 0.0150(8) 0.0087(7) 0.0025(6) 0.0020(6) 0.0024(6)
C42 0.0253(10) 0.0209(9) 0.0108(8) 0.0058(7) 0.0044(7) 0.0032(7)
C43 0.0165(9) 0.0317(10) 0.0161(9) 0.0051(8) 0.0069(7) 0.0064(8)
C44 0.0200(9) 0.0150(8) 0.0126(8) 0.0019(6) -0.0005(7) 0.0027(7)
C45 0.0211(9) 0.0133(8) 0.0174(8) 0.0067(7) -0.0002(7) 0.0066(7)
C46 0.0226(10) 0.0143(8) 0.0223(9) 0.0053(7) 0.0004(7) 0.0089(7)
C47 0.0389(12) 0.0203(10) 0.0331(11) 0.0170(9) 0.0120(10) 0.0112(9)
C48 0.0314(11) 0.0230(10) 0.0232(10) 0.0059(8) -0.0064(8) 0.0141(9)
N51 0.0357(14) 0.047(2) 0.098(4) 0.058(3) 0.020(2) 0.0186(14)
C51 0.0357(14) 0.047(2) 0.098(4) 0.058(3) 0.020(2) 0.0186(14)
C52 0.0357(14) 0.047(2) 0.098(4) 0.058(3) 0.020(2) 0.0186(14)
N53 0.0357(14) 0.047(2) 0.098(4) 0.058(3) 0.020(2) 0.0186(14)
C53 0.0357(14) 0.047(2) 0.098(4) 0.058(3) 0.020(2) 0.0186(14)
C54 0.0357(14) 0.047(2) 0.098(4) 0.058(3) 0.020(2) 0.0186(14)
N55 0.0357(14) 0.047(2) 0.098(4) 0.058(3) 0.020(2) 0.0186(14)
C55 0.0357(14) 0.047(2) 0.098(4) 0.058(3) 0.020(2) 0.0186(14)
C56 0.0357(14) 0.047(2) 0.098(4) 0.058(3) 0.020(2) 0.0186(14)
N57 0.031(7) 0.024(6) 0.032(7) 0.011(5) 0.009(5) 0.005(5)
C57 0.031(7) 0.024(6) 0.032(7) 0.011(5) 0.009(5) 0.005(5)
C58 0.031(7) 0.024(6) 0.032(7) 0.011(5) 0.009(5) 0.005(5)

loop_
_atom_type_symbol
_atom_type_description
_atom_type_scat_dispersion_real
_atom_type_scat_dispersion_imag
_atom_type_scat_source
C C 0.0033 0.0016 'International Tables Vol C Tables 4.2.6.8 and 6.1.1.4'
H H 0.0000 0.0000 'International Tables Vol C Tables 4.2.6.8 and 6.1.1.4'
Mo Mo -1.6832 0.6857 'International Tables Vol C Tables 4.2.6.8 and 6.1.1.4'
N N 0.0061 0.0033 'International Tables Vol C Tables 4.2.6.8 and 6.1.1.4'
O O 0.0106 0.0060 'International Tables Vol C Tables 4.2.6.8 and 6.1.1.4'

loop_
_geom_angle_atom_site_label_1
_geom_angle_atom_site_label_2
_geom_angle_atom_site_label_3
_geom_angle
_geom_angle_publ_flag
O1 Mo1 O3 104.14(6) ?
O1 Mo1 O2 100.97(6) ?
O3 Mo1 O2 43.55(5) ?
O1 Mo1 O11 162.17(5) yes
O3 Mo1 O11 93.25(5) ?
O2 Mo1 O11 88.81(5) ?
O1 Mo1 O21 88.32(6) ?
O2 Mo1 O21 155.35(5) yes
O3 Mo1 O21 155.32(5) yes
O11 Mo1 O21 77.09(5) ?
O1 Mo1 N2 90.67(6) ?
O3 Mo1 N2 77.25(6) ?
O2 Mo1 N2 120.78(6) ?
O11 Mo1 N2 97.13(5) ?
O21 Mo1 N2 81.45(5) ?
O1 Mo1 N1 86.51(6) ?
O3 Mo1 N1 118.20(6) ?
O2 Mo1 N1 74.68(6) ?
O11 Mo1 N1 81.70(5) ?
O21 Mo1 N1 83.26(5) ?
N1 Mo1 N2 164.52(5) yes
O3 O2 Mo1 67.19(7) ?
O2 O3 Mo1 69.26(7) ?
C11 O11 Mo1 133.31(11) yes
O11 C11 C16 119.11(15) ?
O11 C11 C12 121.72(15) ?
C16 C11 C12 119.15(15) ?
C13 C12 C11 117.56(16) ?
C13 C12 C31 121.52(15) ?
C11 C12 C31 120.90(15) ?
C12 C13 C14 124.30(16) ?
C12 C13 H13 117.8 ?
C14 C13 H13 117.8 ?
C15 C14 C13 116.86(15) ?
C15 C14 C85 127.8(13) ?
C13 C14 C85 115.1(13) ?
C15 C14 C35 119.71(18) ?
C13 C14 C35 123.36(18) ?
C14 C15 C16 121.59(16) ?
C14 C15 H15 119.2 ?
C16 C15 H15 119.2 ?
C15 C16 C11 120.47(16) ?
C15 C16 C17 116.17(16) ?
C11 C16 C17 123.35(15) ?
N1 C17 C16 127.11(16) ?
N1 C17 H17 116.4 ?
C16 C17 H17 116.4 ?
C17 N1 C101 116.92(15) yes
C17 N1 Mo1 125.59(12) yes
C101 N1 Mo1 117.32(10) yes
C102 C101 C106 120.88(17) ?
C102 C101 N1 120.05(17) ?
C106 C101 N1 119.06(16) ?
C101 C102 C103 118.6(2) ?
C101 C102 H102 120.7 ?
C103 C102 H102 120.7 ?
C104 C103 C102 120.7(2) ?
C104 C103 H103 119.6 ?
C102 C103 H103 119.6 ?
C103 C104 C105 120.09(19) ?
C103 C104 H104 120.0 ?
C105 C104 H104 120.0 ?
C104 C105 C106 120.1(2) ?
C104 C105 H105 120.0 ?
C106 C105 H105 120.0 ?
C105 C106 C101 119.61(19) ?
C105 C106 H106 120.2 ?
C101 C106 H106 120.2 ?
C21 O21 Mo1 128.53(10) yes
O21 C21 C26 120.44(15) ?
O21 C21 C22 121.06(14) ?
C26 C21 C22 118.41(15) ?
C23 C22 C21 117.14(15) ?
C23 C22 C41 121.45(15) ?
C21 C22 C41 121.41(15) ?
C22 C23 C24 125.08(16) ?
C22 C23 H23 117.5 ?
C24 C23 H23 117.5 ?
C25 C24 C23 116.81(15) ?
C25 C24 C45 123.36(15) ?
C23 C24 C45 119.83(16) ?
C24 C25 C26 121.19(15) ?
C24 C25 H25 119.4 ?
C26 C25 H25 119.4 ?
C21 C26 C25 121.14(15) ?
C21 C26 C27 121.91(15) ?
C25 C26 C27 116.58(14) ?
N2 C27 C26 128.14(15) ?
N2 C27 H27 115.9 ?
C26 C27 H27 115.9 ?
C27 N2 C201 115.49(15) yes
C27 N2 C701 107.3(10) ?
C27 N2 Mo1 121.54(12) yes
C201 N2 Mo1 121.57(12) yes
C701 N2 Mo1 131.1(9) ?
C202 C201 C206 121.48(19) ?
C202 C201 N2 118.84(19) ?
C206 C201 N2 119.68(18) ?
C201 C202 C203 118.6(2) ?
C201 C202 H202 120.7 ?
C203 C202 H202 120.7 ?
C204 C203 C202 120.3(2) ?
C204 C203 H203 119.8 ?
C202 C203 H203 119.8 ?
C205 C204 C203 120.3(2) ?
C205 C204 H204 119.9 ?
C203 C204 H204 119.9 ?
C204 C205 C206 120.2(2) ?
C204 C205 H205 119.9 ?
C206 C205 H205 119.9 ?
C205 C206 C201 119.1(2) ?
C205 C206 H206 120.4 ?
C201 C206 H206 120.4 ?
C702 C701 C706 120.0 ?
C702 C701 N2 126.3(11) ?
C706 C701 N2 113.7(11) ?
C703 C702 C701 120.0 ?
C703 C702 H702 120.0 ?
C701 C702 H702 120.0 ?
C702 C703 C704 120.0 ?
C702 C703 H703 120.0 ?
C704 C703 H703 120.0 ?
C705 C704 C703 120.0 ?
C705 C704 H704 120.0 ?
C703 C704 H704 120.0 ?
C704 C705 C706 120.0 ?
C704 C705 H705 120.0 ?
C706 C705 H705 120.0 ?
C705 C706 C701 120.0 ?
C705 C706 H706 120.0 ?
C701 C706 H706 120.0 ?
C32 C31 C12 112.04(14) ?
C32 C31 C33 108.29(16) ?
C12 C31 C33 110.13(16) ?
C32 C31 C34 106.80(16) ?
C12 C31 C34 109.24(15) ?
C33 C31 C34 110.29(15) ?
C31 C32 H321 109.5 ?
C31 C32 H322 109.5 ?
H321 C32 H322 109.5 ?
C31 C32 H323 109.5 ?
H321 C32 H323 109.5 ?
H322 C32 H323 109.5 ?
C31 C33 H331 109.5 ?
C31 C33 H332 109.5 ?
H331 C33 H332 109.5 ?
C31 C33 H333 109.5 ?
H331 C33 H333 109.5 ?
H332 C33 H333 109.5 ?
C31 C34 H341 109.5 ?
C31 C34 H342 109.5 ?
H341 C34 H342 109.5 ?
C31 C34 H343 109.5 ?
H341 C34 H343 109.5 ?
H342 C34 H343 109.5 ?
C38 C35 C36 107.5(4) ?
C38 C35 C37 110.9(3) ?
C36 C35 C37 108.1(4) ?
C38 C35 C14 110.1(2) ?
C36 C35 C14 111.8(3) ?
C37 C35 C14 108.3(3) ?
C35 C36 H361 109.5 ?
C35 C36 H362 109.5 ?
H361 C36 H362 109.5 ?
C35 C36 H363 109.5 ?
H361 C36 H363 109.5 ?
H362 C36 H363 109.5 ?
C35 C37 H371 109.5 ?
C35 C37 H372 109.5 ?
H371 C37 H372 109.5 ?
C35 C37 H373 109.5 ?
H371 C37 H373 109.5 ?
H372 C37 H373 109.5 ?
C35 C38 H381 109.5 ?
C35 C38 H382 109.5 ?
H381 C38 H382 109.5 ?
C35 C38 H383 109.5 ?
H381 C38 H383 109.5 ?
H382 C38 H383 109.5 ?
C88 C85 C86 115(4) ?
C88 C85 C14 105(2) ?
C86 C85 C14 127(3) ?
C88 C85 C87 89(4) ?
C86 C85 C87 107(4) ?
C14 C85 C87 107(3) ?
C85 C86 H861 109.5 ?
C85 C86 H862 109.5 ?
H861 C86 H862 109.5 ?
C85 C86 H863 109.5 ?
H861 C86 H863 109.5 ?
H862 C86 H863 109.5 ?
C85 C87 H871 109.5 ?
C85 C87 H872 109.5 ?
H871 C87 H872 109.5 ?
C85 C87 H873 109.5 ?
H871 C87 H873 109.5 ?
H872 C87 H873 109.5 ?
C85 C88 H881 109.5 ?
C85 C88 H882 109.5 ?
H881 C88 H882 109.5 ?
C85 C88 H883 109.5 ?
H881 C88 H883 109.5 ?
H882 C88 H883 109.5 ?
C42 C41 C22 111.91(15) ?
C42 C41 C43 107.50(15) ?
C22 C41 C43 110.35(14) ?
C42 C41 C44 107.53(14) ?
C22 C41 C44 110.17(14) ?
C43 C41 C44 109.28(15) ?
C41 C42 H421 109.5 ?
C41 C42 H422 109.5 ?
H421 C42 H422 109.5 ?
C41 C42 H423 109.5 ?
H421 C42 H423 109.5 ?
H422 C42 H423 109.5 ?
C41 C43 H431 109.5 ?
C41 C43 H432 109.5 ?
H431 C43 H432 109.5 ?
C41 C43 H433 109.5 ?
H431 C43 H433 109.5 ?
H432 C43 H433 109.5 ?
C41 C44 H441 109.5 ?
C41 C44 H442 109.5 ?
H441 C44 H442 109.5 ?
C41 C44 H443 109.5 ?
H441 C44 H443 109.5 ?
H442 C44 H443 109.5 ?
C46 C45 C24 111.70(15) ?
C46 C45 C47 108.79(16) ?
C24 C45 C47 108.26(16) ?
C46 C45 C48 107.70(17) ?
C24 C45 C48 110.40(15) ?
C47 C45 C48 109.98(17) ?
C45 C46 H461 109.5 ?
C45 C46 H462 109.5 ?
H461 C46 H462 109.5 ?
C45 C46 H463 109.5 ?
H461 C46 H463 109.5 ?
H462 C46 H463 109.5 ?
C45 C47 H471 109.5 ?
C45 C47 H472 109.5 ?
H471 C47 H472 109.5 ?
C45 C47 H473 109.5 ?
H471 C47 H473 109.5 ?
H472 C47 H473 109.5 ?
C45 C48 H481 109.5 ?
C45 C48 H482 109.5 ?
H481 C48 H482 109.5 ?
C45 C48 H483 109.5 ?
H481 C48 H483 109.5 ?
H482 C48 H483 109.5 ?
N51 C51 C52 172.8(14) ?
C51 C52 H521 109.5 ?
C51 C52 H522 109.5 ?
H521 C52 H522 109.5 ?
C51 C52 H523 109.5 ?
H521 C52 H523 109.5 ?
H522 C52 H523 109.5 ?
N53 C53 C54 173.2(15) ?
C53 C54 H541 109.5 ?
C53 C54 H542 109.5 ?
H541 C54 H542 109.5 ?
C53 C54 H543 109.5 ?
H541 C54 H543 109.5 ?
H542 C54 H543 109.5 ?
N55 C55 C56 173.2(15) ?
C55 C56 H561 109.5 ?
C55 C56 H562 109.5 ?
H561 C56 H562 109.5 ?
C55 C56 H563 109.5 ?
H561 C56 H563 109.5 ?
H562 C56 H563 109.5 ?
N57 C57 C58 177(3) ?
C57 C58 H581 109.5 ?
C57 C58 H582 109.5 ?
H581 C58 H582 109.5 ?
C57 C58 H583 109.5 ?
H581 C58 H583 109.5 ?
H582 C58 H583 109.5 ?

loop_
_geom_bond_atom_site_label_1
_geom_bond_atom_site_label_2
_geom_bond_distance
_geom_bond_publ_flag
Mo1 O1 1.6928(13) yes
Mo1 O2 1.9581(13) yes
Mo1 O3 1.9301(13) yes
Mo1 O11 2.0166(12) yes
Mo1 O21 2.0493(12) yes
Mo1 N1 2.2137(15) yes
Mo1 N2 2.1654(15) yes
O2 O3 1.4425(18) yes
O11 C11 1.3289(19) yes
C11 C16 1.414(2) ?
C11 C12 1.420(2) ?
C12 C13 1.396(2) ?
C12 C31 1.536(2) ?
C13 C14 1.408(2) ?
C13 H13 0.95 ?
C14 C15 1.381(2) ?
C14 C85 1.530(4) ?
C14 C35 1.536(3) ?
C15 C16 1.407(2) ?
C15 H15 0.95 ?
C16 C17 1.442(2) ?
C17 N1 1.296(2) yes
C17 H17 0.95 ?
N1 C101 1.444(2) ?
C101 C102 1.387(3) ?
C101 C106 1.393(3) ?
C102 C103 1.399(3) ?
C102 H102 0.95 ?
C103 C104 1.381(3) ?
C103 H103 0.95 ?
C104 C105 1.384(3) ?
C104 H104 0.95 ?
C105 C106 1.387(3) ?
C105 H105 0.95 ?
C106 H106 0.95 ?
O21 C21 1.320(2) yes
C21 C26 1.415(2) ?
C21 C22 1.435(2) ?
C22 C23 1.388(2) ?
C22 C41 1.536(2) ?
C23 C24 1.415(2) ?
C23 H23 0.95 ?
C24 C25 1.370(2) ?
C24 C45 1.536(2) ?
C25 C26 1.417(2) ?
C25 H25 0.95 ?
C26 C27 1.431(2) ?
C27 N2 1.301(2) yes
C27 H27 0.95 ?
N2 C201 1.447(2) ?
N2 C701 1.508(14) ?
C201 C202 1.388(3) ?
C201 C206 1.392(3) ?
C202 C203 1.397(3) ?
C202 H202 0.95 ?
C203 C204 1.391(4) ?
C203 H203 0.95 ?
C204 C205 1.384(4) ?
C204 H204 0.95 ?
C205 C206 1.391(3) ?
C205 H205 0.95 ?
C206 H206 0.95 ?
C701 C702 1.39 ?
C701 C706 1.39 ?
C702 C703 1.39 ?
C702 H702 0.95 ?
C703 C704 1.39 ?
C703 H703 0.95 ?
C704 C705 1.39 ?
C704 H704 0.95 ?
C705 C706 1.39 ?
C705 H705 0.95 ?
C706 H706 0.95 ?
C31 C32 1.536(3) ?
C31 C33 1.540(3) ?
C31 C34 1.543(3) ?
C32 H321 0.98 ?
C32 H322 0.98 ?
C32 H323 0.98 ?
C33 H331 0.98 ?
C33 H332 0.98 ?
C33 H333 0.98 ?
C34 H341 0.98 ?
C34 H342 0.98 ?
C34 H343 0.98 ?
C35 C38 1.521(4) ?
C35 C36 1.522(4) ?
C35 C37 1.532(4) ?
C36 H361 0.98 ?
C36 H362 0.98 ?
C36 H363 0.98 ?
C37 H371 0.98 ?
C37 H372 0.98 ?
C37 H373 0.98 ?
C38 H381 0.98 ?
C38 H382 0.98 ?
C38 H383 0.98 ?
C85 C88 1.529(4) ?
C85 C86 1.530(4) ?
C85 C87 1.530(4) ?
C86 H861 0.98 ?
C86 H862 0.98 ?
C86 H863 0.98 ?
C87 H871 0.98 ?
C87 H872 0.98 ?
C87 H873 0.98 ?
C88 H881 0.98 ?
C88 H882 0.98 ?
C88 H883 0.98 ?
C41 C42 1.536(2) ?
C41 C43 1.539(3) ?
C41 C44 1.541(2) ?
C42 H421 0.98 ?
C42 H422 0.98 ?
C42 H423 0.98 ?
C43 H431 0.98 ?
C43 H432 0.98 ?
C43 H433 0.98 ?
C44 H441 0.98 ?
C44 H442 0.98 ?
C44 H443 0.98 ?
C45 C46 1.532(3) ?
C45 C47 1.536(3) ?
C45 C48 1.541(3) ?
C46 H461 0.98 ?
C46 H462 0.98 ?
C46 H463 0.98 ?
C47 H471 0.98 ?
C47 H472 0.98 ?
C47 H473 0.98 ?
C48 H481 0.98 ?
C48 H482 0.98 ?
C48 H483 0.98 ?
N51 C51 1.121(8) ?
C51 C52 1.449(8) ?
C52 H521 0.98 ?
C52 H522 0.98 ?
C52 H523 0.98 ?
N53 C53 1.124(8) ?
C53 C54 1.452(8) ?
C54 H541 0.98 ?
C54 H542 0.98 ?
C54 H543 0.98 ?
N55 C55 1.126(8) ?
C55 C56 1.453(8) ?
C56 H561 0.98 ?
C56 H562 0.98 ?
C56 H563 0.98 ?
N57 C57 1.124(8) ?
C57 C58 1.452(9) ?
C58 H581 0.98 ?
C58 H582 0.98 ?
C58 H583 0.98 ?

loop_
_geom_torsion_atom_site_label_1
_geom_torsion_atom_site_label_2
_geom_torsion_atom_site_label_3
_geom_torsion_atom_site_label_4
_geom_torsion
Mo1 O11 C11 C16 37.7(2)
Mo1 O11 C11 C12 -144.07(13)
O11 C11 C12 C13 -176.46(15)
C16 C11 C12 C13 1.8(2)
O11 C11 C12 C31 5.1(2)
C16 C11 C12 C31 -176.68(16)
C11 C12 C13 C14 0.4(3)
C31 C12 C13 C14 178.81(17)
C12 C13 C14 C15 -1.3(3)
C12 C13 C14 C85 -176(2)
C12 C13 C14 C35 -178.4(3)
C13 C14 C15 C16 0.0(3)
C85 C14 C15 C16 173(3)
C35 C14 C15 C16 177.2(3)
C14 C15 C16 C11 2.1(3)
C14 C15 C16 C17 -176.73(17)
O11 C11 C16 C15 175.27(15)
C12 C11 C16 C15 -3.0(3)
O11 C11 C16 C17 -6.0(3)
C12 C11 C16 C17 175.75(16)
C15 C16 C17 N1 165.22(18)
C11 C16 C17 N1 -13.6(3)
C16 C17 N1 C101 179.95(17)
C16 C17 N1 Mo1 5.0(3)
C17 N1 C101 C102 -71.3(2)
Mo1 N1 C101 C102 104.17(16)
C17 N1 C101 C106 109.99(19)
Mo1 N1 C101 C106 -74.60(18)
C106 C101 C102 C103 -0.4(3)
N1 C101 C102 C103 -179.16(17)
C101 C102 C103 C104 0.1(3)
C102 C103 C104 C105 0.0(3)
C103 C104 C105 C106 0.3(3)
C104 C105 C106 C101 -0.7(3)
C102 C101 C106 C105 0.7(3)
N1 C101 C106 C105 179.49(16)
Mo1 O21 C21 C26 -30.8(2)
Mo1 O21 C21 C22 152.72(12)
O21 C21 C22 C23 -178.36(15)
C26 C21 C22 C23 5.1(2)
O21 C21 C22 C41 2.0(2)
C26 C21 C22 C41 -174.55(15)
C21 C22 C23 C24 -1.9(3)
C41 C22 C23 C24 177.78(16)
C22 C23 C24 C25 -1.5(3)
C22 C23 C24 C45 177.67(16)
C23 C24 C25 C26 1.5(2)
C45 C24 C25 C26 -177.58(16)
O21 C21 C26 C25 178.24(15)
C22 C21 C26 C25 -5.2(2)
O21 C21 C26 C27 -9.0(2)
C22 C21 C26 C27 167.51(15)
C24 C25 C26 C21 1.8(2)
C24 C25 C26 C27 -171.30(15)
C21 C26 C27 N2 15.2(3)
C25 C26 C27 N2 -171.75(16)
C26 C27 N2 C201 -177.57(17)
C26 C27 N2 C701 -164.6(7)
C26 C27 N2 Mo1 15.7(2)
C27 N2 C201 C202 87.0(2)
Mo1 N2 C201 C202 -106.3(2)
C27 N2 C201 C206 -93.4(2)
Mo1 N2 C201 C206 73.3(2)
C206 C201 C202 C203 1.6(3)
N2 C201 C202 C203 -178.8(2)
C201 C202 C203 C204 -1.4(4)
C202 C203 C204 C205 0.3(4)
C203 C204 C205 C206 0.5(4)
C204 C205 C206 C201 -0.3(4)
C202 C201 C206 C205 -0.8(3)
N2 C201 C206 C205 179.7(2)
C27 N2 C701 C702 95.6(13)
Mo1 N2 C701 C702 -84.8(14)
C27 N2 C701 C706 -85.6(12)
Mo1 N2 C701 C706 94.0(14)
C706 C701 C702 C703 0.0
N2 C701 C702 C703 179(2)
C701 C702 C703 C704 0.0
C702 C703 C704 C705 0.0
C703 C704 C705 C706 0.0
C704 C705 C706 C701 0.0
C702 C701 C706 C705 0.0
N2 C701 C706 C705 -178.9(18)
C13 C12 C31 C32 0.0(2)
C11 C12 C31 C32 178.42(16)
C13 C12 C31 C33 120.64(18)
C11 C12 C31 C33 -61.0(2)
C13 C12 C31 C34 -118.09(18)
C11 C12 C31 C34 60.3(2)
C15 C14 C35 C38 46.2(4)
C13 C14 C35 C38 -136.8(3)
C15 C14 C35 C36 165.7(4)
C13 C14 C35 C36 -17.3(5)
C15 C14 C35 C37 -75.2(3)
C13 C14 C35 C37 101.8(3)
C15 C14 C85 C88 15(5)
C13 C14 C85 C88 -171(3)
C15 C14 C85 C86 153(5)
C13 C14 C85 C86 -33(6)
C15 C14 C85 C87 -79(3)
C13 C14 C85 C87 94(3)
C23 C22 C41 C42 -1.1(2)
C21 C22 C41 C42 178.60(15)
C23 C22 C41 C43 118.58(18)
C21 C22 C41 C43 -61.7(2)
C23 C22 C41 C44 -120.66(18)
C21 C22 C41 C44 59.0(2)
C25 C24 C45 C46 -7.7(2)
C23 C24 C45 C46 173.17(16)
C25 C24 C45 C47 112.0(2)
C23 C24 C45 C47 -67.1(2)
C25 C24 C45 C48 -127.55(19)
C23 C24 C45 C48 53.4(2)
